data_7009643
loop_
_publ_author_name
'Ma, Jian-Fang'
'Liu, Jing-Fu'
'Xing, Yan'
'Jia, Heng-Qing'
'Lin, Yong-Hua'

_publ_section_title
;
 Networks with hexagonal circuits in co-ordination polymers of metal
 ions (ZnII, CdII) with 1,1'-(1,4-butanediyl)bis(imidazole)
;
_journal_issue 14
_journal_name_full 'Journal of the Chemical Society, Dalton Transactions'
_journal_page_first 2403
_journal_paper_doi 10.1039/b002433n
_journal_year 2000
_chemical_formula_sum 'C15 H29 N8 O10 Zn'
_chemical_formula_weight 546.83
_chemical_name_systematic
; 
 ? 
;
_space_group_IT_number 2
_symmetry_cell_setting triclinic
_symmetry_space_group_name_Hall '-P 1'
_symmetry_space_group_name_H-M 'P -1'
_atom_sites_solution_hydrogens geom
_atom_sites_solution_primary direct
_atom_sites_solution_secondary difmap
_audit_creation_method SHELXL
_cell_angle_alpha 87.36(3)
_cell_angle_beta 83.12(3)
_cell_angle_gamma 83.49(3)
_cell_formula_units_Z 2
_cell_length_a 8.335(2)
_cell_length_b 11.173(2)
_cell_length_c 13.049(3)
_cell_measurement_reflns_used 24
_cell_measurement_temperature 293(2)
_cell_measurement_theta_max 11.02
_cell_measurement_theta_min 4.79
_cell_volume 1198.0(5)
_computing_structure_refinement 'SHELXL-93 (Sheldrick, 1993)'
_computing_structure_solution 'SHELXS-86 (Sheldrick, 1990)'
_diffrn_ambient_temperature 293(2)
_diffrn_measurement_device 'Siemens P4 diffractometer'
_diffrn_measurement_method \w--2\q
_diffrn_radiation_monochromator graphite
_diffrn_radiation_source 'fine-focus sealed tube'
_diffrn_radiation_type 'Mo K\a'
_diffrn_radiation_wavelength 0.71073
_diffrn_reflns_av_R_equivalents 0.1789
_diffrn_reflns_av_sigmaI/netI 0.1787
_diffrn_reflns_limit_h_max 9
_diffrn_reflns_limit_h_min -1
_diffrn_reflns_limit_k_max 13
_diffrn_reflns_limit_k_min -13
_diffrn_reflns_limit_l_max 15
_diffrn_reflns_limit_l_min -15
_diffrn_reflns_number 4352
_diffrn_reflns_theta_max 25.00
_diffrn_reflns_theta_min 1.57
_diffrn_standards_decay_% 0
_diffrn_standards_interval_count 100
_diffrn_standards_number 3
_exptl_absorpt_coefficient_mu 1.091
_exptl_absorpt_correction_T_max 0.31826
_exptl_absorpt_correction_T_min 0.27530
_exptl_absorpt_correction_type psi-scan
_exptl_crystal_colour colorless
_exptl_crystal_density_diffrn 1.516
_exptl_crystal_density_method 'not measured'
_exptl_crystal_description prism
_exptl_crystal_F_000 570
_exptl_crystal_size_max 0.50
_exptl_crystal_size_mid 0.44
_exptl_crystal_size_min 0.42
_refine_diff_density_max 0.441
_refine_diff_density_min -0.307
_refine_diff_density_rms 0.066
_refine_ls_extinction_method none
_refine_ls_goodness_of_fit_all 0.894
_refine_ls_goodness_of_fit_ref 1.028
_refine_ls_hydrogen_treatment constr
_refine_ls_matrix_type full
_refine_ls_number_parameters 307
_refine_ls_number_reflns 3466
_refine_ls_number_restraints 0
_refine_ls_restrained_S_all 0.894
_refine_ls_restrained_S_obs 1.028
_refine_ls_R_factor_all 0.0653
_refine_ls_R_factor_gt 0.0428
_refine_ls_shift/esd_max 0.000
_refine_ls_shift/esd_mean 0.000
_refine_ls_structure_factor_coef Fsqd
_refine_ls_weighting_details 'w=1/[\s^2^(Fo^2^)+(0.0698P)^2^+0.0000P] where P=(Fo^2^+2Fc^2^)/3'
_refine_ls_weighting_scheme calc
_refine_ls_wR_factor_all 0.1141
_refine_ls_wR_factor_ref 0.1082
_reflns_number_observed 2443
_reflns_number_total 3466
_reflns_observed_criterion >2sigma(I)
_cod_data_source_file b002433n.txt
_cod_data_source_block (2)
_cod_depositor_comments
;
The following automatic conversions were performed:
'_symmetry_cell_setting' value 'Triclinic' changed to 'triclinic'
according to '/home/saulius/struct/CIF-dictionaries/cif_core.dic'
dictionary named 'cif_core.dic' version 2.4.1 from 2010-06-29.

Automatic conversion script
Id: cif_fix_enum 1527 2010-12-29 10:47:43Z saulius 

The following automatic conversions were performed:

'_refine_ls_weighting_scheme' value 'calc
w=1/[\s^2^(Fo^2^)+(0.0698P)^2^+0.0000P] where P=(Fo^2^+2Fc^2^)/3' was
changed to 'calc'. New tag '_refine_ls_weighting_details' was
created. The value of the new tag was set to
'w=1/[\s^2^(Fo^2^)+(0.0698P)^2^+0.0000P] where P=(Fo^2^+2Fc^2^)/3'.

Automatic conversion script
Id: cif_fix_values 3143 2015-03-26 13:38:13Z robertas 
;
_cod_original_cell_volume 1198.0(4)
_cod_database_code 7009643

loop_
_symmetry_equiv_pos_as_xyz
'x, y, z'
'-x, -y, -z'

loop_
_atom_site_aniso_label
_atom_site_aniso_U_11
_atom_site_aniso_U_22
_atom_site_aniso_U_33
_atom_site_aniso_U_23
_atom_site_aniso_U_13
_atom_site_aniso_U_12
Zn 0.0359(3) 0.0439(3) 0.0404(3) -0.0005(2) -0.0115(2) -0.0102(2)
O1 0.143(5) 0.180(6) 0.174(6) -0.119(5) -0.070(5) 0.028(4)
O2 0.229(8) 0.177(7) 0.072(4) 0.045(4) 0.013(5) 0.008(6)
O3 0.096(3) 0.093(3) 0.065(3) -0.028(2) -0.024(2) 0.006(2)
O4 0.138(5) 0.148(5) 0.220(7) -0.016(5) 0.090(5) -0.015(5)
O5 0.134(5) 0.128(5) 0.097(4) 0.018(4) -0.004(3) -0.020(4)
O6 0.089(3) 0.106(3) 0.078(3) 0.004(3) 0.001(3) -0.027(3)
N1 0.041(2) 0.042(2) 0.037(2) -0.006(2) -0.012(2) -0.003(2)
N2 0.048(2) 0.056(3) 0.041(2) -0.001(2) -0.010(2) 0.003(2)
N3 0.035(2) 0.040(2) 0.034(2) -0.002(2) -0.009(2) -0.007(2)
N4 0.038(2) 0.046(2) 0.038(2) -0.006(2) -0.011(2) -0.010(2)
N5 0.038(2) 0.040(2) 0.042(2) -0.003(2) -0.003(2) -0.007(2)
N6 0.038(2) 0.047(2) 0.046(2) 0.006(2) -0.003(2) -0.004(2)
N7 0.115(5) 0.078(4) 0.074(4) -0.025(4) -0.049(4) 0.027(4)
N8 0.072(4) 0.094(4) 0.090(5) -0.018(4) 0.003(3) -0.027(4)
C1 0.038(2) 0.055(3) 0.042(3) -0.003(3) -0.009(2) -0.008(2)
C2 0.070(3) 0.052(3) 0.070(3) -0.017(3) -0.036(3) 0.003(3)
C3 0.079(4) 0.066(4) 0.065(3) -0.020(3) -0.043(3) 0.003(3)
C4 0.060(3) 0.072(4) 0.055(3) 0.021(3) -0.006(3) 0.008(3)
C5 0.071(4) 0.082(4) 0.063(3) 0.025(4) -0.011(3) 0.015(3)
C6 0.037(2) 0.046(3) 0.039(2) -0.007(2) -0.008(2) -0.005(2)
C7 0.035(2) 0.048(3) 0.046(3) -0.006(2) -0.004(2) -0.002(2)
C8 0.032(2) 0.055(3) 0.051(3) -0.007(3) -0.007(2) -0.005(2)
C9 0.047(3) 0.051(3) 0.055(3) -0.010(3) -0.014(2) -0.016(2)
C10 0.060(3) 0.056(3) 0.052(3) -0.013(3) -0.015(2) -0.018(2)
C11 0.044(3) 0.047(3) 0.040(3) -0.006(3) -0.009(2) -0.005(2)
C12 0.064(3) 0.048(3) 0.048(3) -0.015(3) 0.005(3) -0.016(3)
C13 0.068(3) 0.044(3) 0.057(3) -0.014(3) 0.002(3) -0.018(3)
C14 0.046(3) 0.070(3) 0.049(3) 0.021(3) -0.007(2) -0.006(3)
C15 0.052(3) 0.076(4) 0.062(3) 0.024(3) 0.006(3) -0.010(3)
OW1 0.054(2) 0.053(2) 0.049(2) -0.017(2) -0.003(2) -0.008(2)
OW2 0.041(2) 0.051(2) 0.054(2) -0.013(2) -0.0010(15) -0.0035(14)
OW3 0.116(4) 0.059(2) 0.133(4) -0.015(3) -0.039(3) -0.018(2)
OW4 0.098(3) 0.090(3) 0.101(3) -0.020(3) -0.034(3) 0.026(3)

loop_
_atom_site_label
_atom_site_type_symbol
_atom_site_fract_x
_atom_site_fract_y
_atom_site_fract_z
_atom_site_U_iso_or_equiv
_atom_site_thermal_displace_type
_atom_site_occupancy
_atom_site_calc_flag
_atom_site_refinement_flags
_atom_site_disorder_group
Zn Zn -0.04760(6) -0.19010(5) 0.28474(4) 0.0391(2) Uani 1 d . .
O1 O 0.2072(8) -0.2454(6) 0.9308(5) 0.161(3) Uani 1 d . .
O2 O 0.0119(11) -0.3490(6) 0.9660(4) 0.166(3) Uani 1 d . .
O3 O 0.1288(5) -0.3380(4) 0.8130(3) 0.0838(12) Uani 1 d . .
O4 O -0.2047(8) -0.2705(6) 0.5582(6) 0.177(3) Uani 1 d . .
O5 O -0.3806(7) -0.1164(6) 0.5701(4) 0.120(2) Uani 1 d . .
O6 O -0.3853(6) -0.2598(4) 0.6865(4) 0.0910(13) Uani 1 d . .
N1 N 0.0876(4) -0.2534(3) 0.3964(3) 0.0392(9) Uani 1 d . .
N2 N 0.2121(4) -0.3676(4) 0.5096(3) 0.0489(10) Uani 1 d . .
N3 N -0.2487(4) -0.2561(3) 0.2496(2) 0.0359(8) Uani 1 d . .
N4 N -0.4132(4) -0.3695(3) 0.1898(3) 0.0398(9) Uani 1 d . .
N5 N 0.0568(4) -0.0571(3) 0.2029(3) 0.0395(9) Uani 1 d . .
N6 N 0.1938(4) 0.0457(3) 0.0814(3) 0.0439(9) Uani 1 d . .
N7 N 0.1108(8) -0.3144(5) 0.9045(5) 0.088(2) Uani 1 d . .
N8 N -0.3230(7) -0.2144(6) 0.6032(5) 0.084(2) Uani 1 d . .
C1 C 0.1288(5) -0.3647(4) 0.4280(3) 0.0444(11) Uani 1 d . .
H1 H 0.1033(5) -0.4328(4) 0.3976(3) 0.080 Uiso 1 calc R .
C2 C 0.1504(6) -0.1830(5) 0.4608(4) 0.0620(14) Uani 1 d . .
H2 H 0.1414(6) -0.0993(5) 0.4570(4) 0.080 Uiso 1 calc R .
C3 C 0.2272(7) -0.2525(5) 0.5306(4) 0.068(2) Uani 1 d . .
H3 H 0.2802(7) -0.2265(5) 0.5829(4) 0.080 Uiso 1 calc R .
C4 C 0.2776(6) -0.4764(5) 0.5655(4) 0.0642(15) Uani 1 d . .
H4A H 0.2369(6) -0.5463(5) 0.5406(4) 0.080 Uiso 1 calc R .
H4B H 0.2388(6) -0.4703(5) 0.6384(4) 0.080 Uiso 1 calc R .
C5 C 0.4611(7) -0.4946(6) 0.5527(4) 0.074(2) Uani 1 d . .
H5A H 0.5003(7) -0.4272(6) 0.5828(4) 0.080 Uiso 1 calc R .
H5B H 0.4956(7) -0.5668(6) 0.5919(4) 0.080 Uiso 1 calc R .
C6 C -0.2583(5) -0.3542(4) 0.1983(3) 0.0403(11) Uani 1 d . .
H6 H -0.1691(5) -0.4058(4) 0.1716(3) 0.080 Uiso 1 calc R .
C7 C -0.4076(5) -0.2071(4) 0.2753(3) 0.0434(11) Uani 1 d . .
H7 H -0.4401(5) -0.1374(4) 0.3121(3) 0.080 Uiso 1 calc R .
C8 C -0.5079(5) -0.2774(4) 0.2381(3) 0.0454(11) Uani 1 d . .
H8 H -0.6208(5) -0.2648(4) 0.2444(3) 0.080 Uiso 1 calc R .
C9 C -0.4690(6) -0.4699(4) 0.1396(3) 0.0490(12) Uani 1 d . .
H9A H -0.5787(6) -0.4813(4) 0.1695(3) 0.080 Uiso 1 calc R .
H9B H -0.3995(6) -0.5433(4) 0.1527(3) 0.080 Uiso 1 calc R .
C10 C -0.4670(6) -0.4478(4) 0.0244(3) 0.0542(13) Uani 1 d . .
H10A H -0.3567(6) -0.4402(4) -0.0064(3) 0.080 Uiso 1 calc R .
H10B H -0.5332(6) -0.3729(4) 0.0108(3) 0.080 Uiso 1 calc R .
C11 C 0.1211(5) -0.0543(4) 0.1051(3) 0.0429(11) Uani 1 d . .
H11 H 0.1163(5) -0.1142(4) 0.0587(3) 0.080 Uiso 1 calc R .
C12 C 0.0909(6) 0.0479(4) 0.2424(4) 0.0535(13) Uani 1 d . .
H12 H 0.0594(6) 0.0720(4) 0.3097(4) 0.080 Uiso 1 calc R .
C13 C 0.1774(6) 0.1109(4) 0.1682(4) 0.0556(13) Uani 1 d . .
H13 H 0.2175(6) 0.1841(4) 0.1753(4) 0.080 Uiso 1 calc R .
C14 C 0.2837(5) 0.0758(5) -0.0194(4) 0.0557(13) Uani 1 d . .
H14A H 0.2487(5) 0.1581(5) -0.0403(4) 0.080 Uiso 1 calc R .
H14B H 0.2595(5) 0.0230(5) -0.0712(4) 0.080 Uiso 1 calc R .
C15 C 0.4667(6) 0.0617(5) -0.0127(4) 0.0649(15) Uani 1 d . .
H15A H 0.5218(6) 0.0874(5) -0.0785(4) 0.080 Uiso 1 calc R .
H15B H 0.4894(6) 0.1147(5) 0.0393(4) 0.080 Uiso 1 calc R .
OW1 O -0.1834(4) -0.0575(3) 0.3842(2) 0.0515(8) Uani 1 d . .
OW2 O 0.1080(3) -0.3279(3) 0.1756(2) 0.0489(8) Uani 1 d . .
OW3 O 0.8654(6) -0.4392(3) 0.7529(4) 0.0997(15) Uani 1 d . .
OW4 O 0.3335(5) -0.1025(4) 0.7467(3) 0.0966(14) Uani 1 d . .

loop_
_atom_type_symbol
_atom_type_description
_atom_type_scat_dispersion_real
_atom_type_scat_dispersion_imag
_atom_type_scat_source
C C 0.0033 0.0016 'International Tables Vol C Tables 4.2.6.8 and 6.1.1.4'
H H 0.0000 0.0000 'International Tables Vol C Tables 4.2.6.8 and 6.1.1.4'
N N 0.0061 0.0033 'International Tables Vol C Tables 4.2.6.8 and 6.1.1.4'
O O 0.0106 0.0060 'International Tables Vol C Tables 4.2.6.8 and 6.1.1.4'
Zn Zn 0.2839 1.4301 'International Tables Vol C Tables 4.2.6.8 and 6.1.1.4'

loop_
_geom_angle_atom_site_label_1
_geom_angle_atom_site_label_2
_geom_angle_atom_site_label_3
_geom_angle
_geom_angle_site_symmetry_1
_geom_angle_site_symmetry_3
_geom_angle_publ_flag
N1 Zn N5 109.85(14) . . yes
N1 Zn N3 126.21(14) . . yes
N5 Zn N3 123.77(13) . . yes
N1 Zn OW1 91.59(13) . . yes
N5 Zn OW1 88.93(13) . . yes
N3 Zn OW1 93.31(13) . . yes
N1 Zn OW2 88.12(13) . . yes
N5 Zn OW2 88.86(13) . . yes
N3 Zn OW2 88.84(12) . . yes
OW1 Zn OW2 177.53(11) . . yes
C1 N1 C2 105.1(4) . . ?
C1 N1 Zn 130.3(3) . . ?
C2 N1 Zn 124.5(3) . . ?
C1 N2 C3 107.5(4) . . ?
C1 N2 C4 126.3(4) . . ?
C3 N2 C4 126.2(4) . . ?
C6 N3 C7 105.5(3) . . ?
C6 N3 Zn 128.1(3) . . ?
C7 N3 Zn 126.3(3) . . ?
C6 N4 C8 107.4(3) . . ?
C6 N4 C9 125.9(4) . . ?
C8 N4 C9 126.7(4) . . ?
C11 N5 C12 105.1(4) . . ?
C11 N5 Zn 129.2(3) . . ?
C12 N5 Zn 125.4(3) . . ?
C11 N6 C13 107.6(4) . . ?
C11 N6 C14 125.9(4) . . ?
C13 N6 C14 126.4(4) . . ?
O2 N7 O3 125.1(7) . . ?
O2 N7 O1 119.6(7) . . ?
O3 N7 O1 115.4(7) . . ?
O4 N8 O5 121.9(7) . . ?
O4 N8 O6 117.6(7) . . ?
O5 N8 O6 120.5(6) . . ?
N1 C1 N2 111.2(4) . . ?
C3 C2 N1 110.0(4) . . ?
C2 C3 N2 106.2(4) . . ?
N2 C4 C5 112.8(4) . . ?
C5 C5 C4 115.9(6) 2_646 . ?
N3 C6 N4 111.2(4) . . ?
C8 C7 N3 108.6(4) . . ?
N4 C8 C7 107.3(4) . . ?
N4 C9 C10 112.2(4) . . ?
C9 C10 C10 110.5(5) . 2_445 ?
N5 C11 N6 111.4(4) . . ?
C13 C12 N5 109.7(4) . . ?
C12 C13 N6 106.2(4) . . ?
N6 C14 C15 110.7(4) . . ?
C15 C15 C14 113.8(5) 2_655 . ?

loop_
_geom_bond_atom_site_label_1
_geom_bond_atom_site_label_2
_geom_bond_distance
_geom_bond_site_symmetry_2
_geom_bond_publ_flag
Zn N1 2.002(3) . yes
Zn N5 2.007(3) . yes
Zn N3 2.015(3) . yes
Zn OW1 2.146(3) . yes
Zn OW2 2.321(3) . yes
O1 N7 1.261(8) . ?
O2 N7 1.166(8) . ?
O3 N7 1.222(6) . ?
O4 N8 1.211(7) . ?
O5 N8 1.226(7) . ?
O6 N8 1.258(6) . ?
N1 C1 1.314(5) . ?
N1 C2 1.364(5) . ?
N2 C1 1.336(5) . ?
N2 C3 1.350(6) . ?
N2 C4 1.474(6) . ?
N3 C6 1.325(5) . ?
N3 C7 1.383(5) . ?
N4 C6 1.339(5) . ?
N4 C8 1.354(5) . ?
N4 C9 1.471(5) . ?
N5 C11 1.325(5) . ?
N5 C12 1.375(5) . ?
N6 C11 1.336(5) . ?
N6 C13 1.359(6) . ?
N6 C14 1.479(5) . ?
C2 C3 1.343(6) . ?
C4 C5 1.510(7) . ?
C5 C5 1.453(10) 2_646 ?
C7 C8 1.354(6) . ?
C9 C10 1.510(6) . ?
C10 C10 1.539(8) 2_445 ?
C12 C13 1.355(6) . ?
C14 C15 1.528(6) . ?
C15 C15 1.467(10) 2_655 ?

loop_
_geom_torsion_atom_site_label_1
_geom_torsion_atom_site_label_2
_geom_torsion_atom_site_label_3
_geom_torsion_atom_site_label_4
_geom_torsion
_geom_torsion_site_symmetry_1
_geom_torsion_site_symmetry_2
_geom_torsion_site_symmetry_3
_geom_torsion_site_symmetry_4
_geom_torsion_publ_flag
N5 Zn N1 C1 -137.2(4) . . . . ?
N3 Zn N1 C1 38.1(4) . . . . ?
OW1 Zn N1 C1 133.4(4) . . . . ?
OW2 Zn N1 C1 -49.1(4) . . . . ?
N5 Zn N1 C2 46.6(4) . . . . ?
N3 Zn N1 C2 -138.1(4) . . . . ?
OW1 Zn N1 C2 -42.8(4) . . . . ?
OW2 Zn N1 C2 134.7(4) . . . . ?
N1 Zn N3 C6 -76.7(4) . . . . ?
N5 Zn N3 C6 98.0(4) . . . . ?
OW1 Zn N3 C6 -171.1(3) . . . . ?
OW2 Zn N3 C6 10.2(3) . . . . ?
N1 Zn N3 C7 103.0(4) . . . . ?
N5 Zn N3 C7 -82.3(4) . . . . ?
OW1 Zn N3 C7 8.6(3) . . . . ?
OW2 Zn N3 C7 -170.2(3) . . . . ?
N1 Zn N5 C11 113.9(4) . . . . ?
N3 Zn N5 C11 -61.5(4) . . . . ?
OW1 Zn N5 C11 -154.8(4) . . . . ?
OW2 Zn N5 C11 26.3(4) . . . . ?
N1 Zn N5 C12 -58.9(4) . . . . ?
N3 Zn N5 C12 125.7(4) . . . . ?
OW1 Zn N5 C12 32.4(4) . . . . ?
OW2 Zn N5 C12 -146.5(4) . . . . ?
C2 N1 C1 N2 0.8(5) . . . . ?
Zn N1 C1 N2 -175.9(3) . . . . ?
C3 N2 C1 N1 -0.9(5) . . . . ?
C4 N2 C1 N1 179.9(4) . . . . ?
C1 N1 C2 C3 -0.5(6) . . . . ?
Zn N1 C2 C3 176.5(4) . . . . ?
N1 C2 C3 N2 0.0(6) . . . . ?
C1 N2 C3 C2 0.5(6) . . . . ?
C4 N2 C3 C2 179.7(4) . . . . ?
C1 N2 C4 C5 112.7(6) . . . . ?
C3 N2 C4 C5 -66.4(7) . . . . ?
N2 C4 C5 C5 -58.7(9) . . . 2_646 ?
C7 N3 C6 N4 0.3(5) . . . . ?
Zn N3 C6 N4 -180.0(3) . . . . ?
C8 N4 C6 N3 -0.2(5) . . . . ?
C9 N4 C6 N3 -178.7(4) . . . . ?
C6 N3 C7 C8 -0.2(5) . . . . ?
Zn N3 C7 C8 -180.0(3) . . . . ?
C6 N4 C8 C7 0.0(5) . . . . ?
C9 N4 C8 C7 178.6(4) . . . . ?
N3 C7 C8 N4 0.1(5) . . . . ?
C6 N4 C9 C10 -84.7(5) . . . . ?
C8 N4 C9 C10 97.0(5) . . . . ?
N4 C9 C10 C10 -177.6(5) . . . 2_445 ?
C12 N5 C11 N6 0.3(5) . . . . ?
Zn N5 C11 N6 -173.6(3) . . . . ?
C13 N6 C11 N5 0.5(5) . . . . ?
C14 N6 C11 N5 177.3(4) . . . . ?
C11 N5 C12 C13 -1.1(5) . . . . ?
Zn N5 C12 C13 173.2(3) . . . . ?
N5 C12 C13 N6 1.4(6) . . . . ?
C11 N6 C13 C12 -1.1(5) . . . . ?
C14 N6 C13 C12 -177.9(4) . . . . ?
C11 N6 C14 C15 -106.5(5) . . . . ?
C13 N6 C14 C15 69.8(6) . . . . ?
N6 C14 C15 C15 62.4(7) . . . 2_655 ?
